data_2242964
loop_
_publ_author_name
'Moon, Dohyun'
'Jeon, Sunghwan'
'Ryoo, Keon Sang'
'Choi, Jong-Ha'

_publ_section_title
;
 Crystal structure of
 3,14-diethyl-2,13-diaza-6,17-diazoniatricyclo[16.4.0.0^7,12^]docosane
 dinitrate dihydrate from synchrotron X-ray data
;
_journal_coeditor_code SJ5572
_journal_issue 6
_journal_name_full 'Acta Crystallographica Section E'
_journal_page_first 921
_journal_page_last 924
_journal_paper_doi 10.1107/S2056989019007655
_journal_volume 75
_journal_year 2019
_chemical_formula_iupac 'C22 H46 N4 2+, 2N O3 -, 2H2 O'
_chemical_formula_moiety 'C22 H46 N4 2+, 2(N O3 -), 2H2 O'
_chemical_formula_sum 'C22 H50 N6 O8'
_chemical_formula_weight 526.68
_chemical_name_systematic
;
3,14-Diethyl-2,13-diaza-6,17-diazoniatricyclo[16.4.0.0^7,12^]docosane
dinitrate dihydrate
;
_space_group_crystal_system monoclinic
_space_group_IT_number 14
_space_group_name_Hall '-P 2ybc'
_space_group_name_H-M_alt 'P 1 21/c 1'
_symmetry_space_group_name_Hall '-P 2ybc'
_symmetry_space_group_name_H-M 'P 1 21/c 1'
_atom_sites_solution_hydrogens mixed
_audit_creation_method SHELXL-2018/3
_cell_angle_alpha 90
_cell_angle_beta 96.46(3)
_cell_angle_gamma 90
_cell_formula_units_Z 2
_cell_length_a 8.6420(17)
_cell_length_b 16.687(3)
_cell_length_c 9.7340(19)
_cell_measurement_reflns_used 46866
_cell_measurement_temperature 220(2)
_cell_measurement_theta_max 33.679
_cell_measurement_theta_min 0.350
_cell_volume 1394.8(5)
_computing_cell_refinement
;
<i>HKL3000sm</i> (Otwinowski & Minor, 1997)
;
_computing_data_collection
;
<i>PAL BL2D-SMDC Program</i> (Shin <i>et al.</i>,  2016)
;
_computing_data_reduction
;
<i>HKL3000sm</i> (Otwinowski & Minor, 1997)
;
_computing_molecular_graphics
;
<i>DIAMOND 4</i> (Putz & Brandenburg, 2014)
;
_computing_publication_material
;
<i>publCIF</i> (Westrip, 2010)
;
_computing_structure_refinement
;
<i>SHELXL2018</i> (Sheldrick, 2015b)
;
_computing_structure_solution
;
<i>SHELXT2018</i> (Sheldrick, 2015a)
;
_diffrn_ambient_temperature 220(2)
_diffrn_measured_fraction_theta_full 0.976
_diffrn_measured_fraction_theta_max 0.965
_diffrn_measurement_device_type 'Rayonix MX225HS CCD area detector'
_diffrn_measurement_method 'omega scan'
_diffrn_radiation_type synchrotron
_diffrn_radiation_wavelength 0.610
_diffrn_reflns_av_R_equivalents 0.0272
_diffrn_reflns_av_unetI/netI 0.0254
_diffrn_reflns_limit_h_max 11
_diffrn_reflns_limit_h_min -11
_diffrn_reflns_limit_k_max 21
_diffrn_reflns_limit_k_min -21
_diffrn_reflns_limit_l_max 13
_diffrn_reflns_limit_l_min -13
_diffrn_reflns_number 14284
_diffrn_reflns_theta_full 21.469
_diffrn_reflns_theta_max 25.000
_diffrn_reflns_theta_min 2.035
_diffrn_source 'PLSII 2D bending magnet'
_exptl_absorpt_coefficient_mu 0.069
_exptl_absorpt_correction_T_max 1.000
_exptl_absorpt_correction_T_min 0.919
_exptl_absorpt_correction_type empirical
_exptl_absorpt_process_details
;
(<i>HKL3000sm SCALEPACK</i>; Otwinowski & Minor, 1997)
;
_exptl_crystal_colour colorless
_exptl_crystal_density_diffrn 1.254
_exptl_crystal_description block
_exptl_crystal_F_000 576
_exptl_crystal_size_max 0.125
_exptl_crystal_size_mid 0.094
_exptl_crystal_size_min 0.048
_refine_diff_density_max 0.734
_refine_diff_density_min -0.555
_refine_ls_extinction_method none
_refine_ls_goodness_of_fit_ref 1.103
_refine_ls_hydrogen_treatment mixed
_refine_ls_matrix_type full
_refine_ls_number_parameters 170
_refine_ls_number_reflns 3736
_refine_ls_number_restraints 4
_refine_ls_restrained_S_all 1.105
_refine_ls_R_factor_all 0.0723
_refine_ls_R_factor_gt 0.0624
_refine_ls_shift/su_max 0.000
_refine_ls_shift/su_mean 0.000
_refine_ls_structure_factor_coef Fsqd
_refine_ls_weighting_details 'w=1/[\s^2^(Fo^2^)+(0.1295P)^2^+0.2454P] where P=(Fo^2^+2Fc^2^)/3'
_refine_ls_weighting_scheme calc
_refine_ls_wR_factor_gt 0.2006
_refine_ls_wR_factor_ref 0.2109
_reflns_number_gt 2968
_reflns_number_total 3736
_reflns_threshold_expression 'I > 2\s(I)'
_cod_data_source_file sj5572sup1.cif
_cod_data_source_block I
_cod_database_code 2242964
_shelx_space_group_comment
;
The symmetry employed for this shelxl refinement is uniquely defined
by the following loop, which should always be used as a source of
symmetry information in preference to the above space-group names.
They are only intended as comments.
;
_shelx_estimated_absorpt_t_min 0.991
_shelx_estimated_absorpt_t_max 0.997

loop_
_space_group_symop_operation_xyz
'x, y, z'
'-x, y+1/2, -z+1/2'
'-x, -y, -z'
'x, -y-1/2, z-1/2'

loop_
_atom_site_type_symbol
_atom_site_label
_atom_site_fract_x
_atom_site_fract_y
_atom_site_fract_z
_atom_site_U_iso_or_equiv
_atom_site_adp_type
_atom_site_calc_flag
_atom_site_occupancy
N N1 0.51219(14) 0.59626(8) 0.36407(11) 0.0308(3) Uani d 1
H H1N 0.473300 0.634200 0.422800 0.037 Uiso d 1
N N2 0.28123(13) 0.47313(7) 0.42499(11) 0.0278(3) Uani d 1
H H2AN 0.385711 0.476834 0.431710 0.033 Uiso calc 1
H H2BN 0.246719 0.513235 0.475356 0.033 Uiso calc 1
C C1 0.76020(15) 0.60393(9) 0.51374(13) 0.0286(3) Uani d 1
H H1 0.716885 0.647557 0.566781 0.034 Uiso calc 1
C C2 0.93544(17) 0.61843(10) 0.51640(16) 0.0365(3) Uani d 1
H H2A 0.983763 0.617356 0.612413 0.044 Uiso calc 1
H H2B 0.981148 0.575002 0.466503 0.044 Uiso calc 1
C C3 0.97155(18) 0.69835(10) 0.45121(17) 0.0386(4) Uani d 1
H H3A 0.936038 0.742285 0.506664 0.046 Uiso calc 1
H H3B 1.084368 0.703693 0.450342 0.046 Uiso calc 1
C C4 0.89135(18) 0.70410(10) 0.30389(15) 0.0373(3) Uani d 1
H H4A 0.935358 0.663904 0.245983 0.045 Uiso calc 1
H H4B 0.910323 0.757161 0.266013 0.045 Uiso calc 1
C C5 0.71640(17) 0.69051(9) 0.30041(15) 0.0342(3) Uani d 1
H H5A 0.667680 0.692382 0.204553 0.041 Uiso calc 1
H H5B 0.670830 0.733224 0.352056 0.041 Uiso calc 1
C C6 0.68403(16) 0.60924(9) 0.36398(13) 0.0296(3) Uani d 1
H H6 0.726833 0.566354 0.308993 0.035 Uiso calc 1
C C7 0.42136(18) 0.59147(10) 0.22379(14) 0.0353(3) Uani d 1
H H7A 0.467359 0.550519 0.168718 0.042 Uiso calc 1
H H7B 0.427202 0.643030 0.176434 0.042 Uiso calc 1
C C8 0.25211(17) 0.57083(9) 0.23440(14) 0.0337(3) Uani d 1
H H8A 0.192762 0.580870 0.144215 0.040 Uiso calc 1
H H8B 0.212715 0.607652 0.300777 0.040 Uiso calc 1
C C9 0.21823(17) 0.48504(9) 0.27811(13) 0.0314(3) Uani d 1
H H9 0.103745 0.478672 0.271539 0.038 Uiso calc 1
C C10 0.2802(3) 0.42191(11) 0.18588(16) 0.0471(4) Uani d 1
H H10A 0.393272 0.428242 0.189202 0.056 Uiso calc 1
H H10B 0.259978 0.368749 0.222744 0.056 Uiso calc 1
C C11 0.2090(4) 0.42595(16) 0.0363(2) 0.0792(8) Uani d 1
H H11A 0.096417 0.427628 0.032597 0.119 Uiso calc 1
H H11B 0.239639 0.378996 -0.012820 0.119 Uiso calc 1
H H11C 0.245453 0.473817 -0.006600 0.119 Uiso calc 1
N N3 0.2912(2) 0.63006(12) 0.76865(18) 0.0581(5) Uani d 1
O O1 0.3086(2) 0.58294(10) 0.6746(2) 0.0812(6) Uani d 1
O O2 0.2872(2) 0.70307(10) 0.74420(17) 0.0696(5) Uani d 1
O O3 0.2875(5) 0.6094(2) 0.8868(3) 0.1636(16) Uani d 1
O O4 0.42576(16) 0.72874(9) 0.50503(14) 0.0501(3) Uani d 1
H H1O 0.373(3) 0.7221(16) 0.5829(17) 0.075 Uiso d 1
H H2O 0.366(3) 0.7605(14) 0.439(2) 0.075 Uiso d 1

loop_
_atom_site_aniso_label
_atom_site_aniso_U_11
_atom_site_aniso_U_22
_atom_site_aniso_U_33
_atom_site_aniso_U_12
_atom_site_aniso_U_13
_atom_site_aniso_U_23
N1 0.0327(6) 0.0418(7) 0.0171(5) -0.0017(5) -0.0003(4) 0.0035(4)
N2 0.0303(6) 0.0363(6) 0.0163(5) -0.0001(4) -0.0003(4) 0.0006(4)
C1 0.0300(6) 0.0370(7) 0.0185(6) -0.0006(5) 0.0012(5) 0.0007(5)
C2 0.0303(7) 0.0486(9) 0.0302(7) -0.0013(6) 0.0012(5) 0.0050(6)
C3 0.0361(7) 0.0496(9) 0.0305(7) -0.0078(6) 0.0055(6) 0.0016(6)
C4 0.0380(7) 0.0482(9) 0.0269(7) -0.0029(6) 0.0090(6) 0.0038(6)
C5 0.0368(7) 0.0423(8) 0.0240(6) -0.0006(5) 0.0048(5) 0.0065(5)
C6 0.0317(6) 0.0389(7) 0.0180(6) 0.0007(5) 0.0024(5) 0.0015(5)
C7 0.0393(8) 0.0476(8) 0.0176(6) -0.0062(6) -0.0027(5) 0.0057(5)
C8 0.0344(7) 0.0437(8) 0.0213(6) 0.0024(5) -0.0040(5) 0.0046(5)
C9 0.0329(7) 0.0430(8) 0.0172(6) -0.0033(5) -0.0013(5) 0.0010(5)
C10 0.0721(12) 0.0461(10) 0.0240(7) -0.0041(8) 0.0097(7) -0.0044(6)
C11 0.141(3) 0.0743(15) 0.0214(8) -0.0135(15) 0.0046(11) -0.0093(9)
N3 0.0674(11) 0.0633(11) 0.0418(9) -0.0045(8) -0.0025(8) 0.0016(7)
O1 0.1056(14) 0.0553(10) 0.0739(12) 0.0074(8) -0.0284(10) -0.0228(8)
O2 0.1060(14) 0.0545(9) 0.0509(9) 0.0048(8) 0.0204(9) -0.0098(6)
O3 0.285(5) 0.140(3) 0.0760(18) 0.010(3) 0.063(2) 0.0501(17)
O4 0.0555(8) 0.0574(8) 0.0384(7) 0.0082(6) 0.0088(6) -0.0009(5)

loop_
_atom_type_symbol
_atom_type_description
_atom_type_scat_dispersion_real
_atom_type_scat_dispersion_imag
_atom_type_scat_source
C C 0.0019 0.0011 'International Tables Vol C Tables 4.2.6.8 and 6.1.1.4'
H H 0.0000 0.0000 'International Tables Vol C Tables 4.2.6.8 and 6.1.1.4'
N N 0.0040 0.0024 'International Tables Vol C Tables 4.2.6.8 and 6.1.1.4'
O O 0.0074 0.0043 'International Tables Vol C Tables 4.2.6.8 and 6.1.1.4'

loop_
_geom_angle_atom_site_label_1
_geom_angle_atom_site_label_2
_geom_angle_atom_site_label_3
_geom_angle_site_symmetry_1
_geom_angle
C7 N1 C6 . 115.09(11)
C7 N1 H1N . 114
C6 N1 H1N . 109
C1 N2 C9 3_666 115.19(10)
C1 N2 H2AN 3_666 108.5
C9 N2 H2AN . 108.5
C1 N2 H2BN 3_666 108.5
C9 N2 H2BN . 108.5
H2AN N2 H2BN . 107.5
N2 C1 C2 3_666 114.50(12)
N2 C1 C6 3_666 109.65(11)
C2 C1 C6 . 108.97(11)
N2 C1 H1 3_666 107.8
C2 C1 H1 . 107.8
C6 C1 H1 . 107.8
C3 C2 C1 . 112.32(12)
C3 C2 H2A . 109.1
C1 C2 H2A . 109.1
C3 C2 H2B . 109.1
C1 C2 H2B . 109.1
H2A C2 H2B . 107.9
C4 C3 C2 . 110.74(13)
C4 C3 H3A . 109.5
C2 C3 H3A . 109.5
C4 C3 H3B . 109.5
C2 C3 H3B . 109.5
H3A C3 H3B . 108.1
C3 C4 C5 . 110.87(12)
C3 C4 H4A . 109.5
C5 C4 H4A . 109.5
C3 C4 H4B . 109.5
C5 C4 H4B . 109.5
H4A C4 H4B . 108.1
C4 C5 C6 . 110.41(12)
C4 C5 H5A . 109.6
C6 C5 H5A . 109.6
C4 C5 H5B . 109.6
C6 C5 H5B . 109.6
H5A C5 H5B . 108.1
N1 C6 C5 . 110.75(11)
N1 C6 C1 . 108.07(11)
C5 C6 C1 . 110.95(12)
N1 C6 H6 . 109.0
C5 C6 H6 . 109.0
C1 C6 H6 . 109.0
N1 C7 C8 . 111.11(11)
N1 C7 H7A . 109.4
C8 C7 H7A . 109.4
N1 C7 H7B . 109.4
C8 C7 H7B . 109.4
H7A C7 H7B . 108.0
C7 C8 C9 . 116.55(12)
C7 C8 H8A . 108.2
C9 C8 H8A . 108.2
C7 C8 H8B . 108.2
C9 C8 H8B . 108.2
H8A C8 H8B . 107.3
N2 C9 C10 . 111.14(12)
N2 C9 C8 . 109.38(11)
C10 C9 C8 . 113.13(13)
N2 C9 H9 . 107.7
C10 C9 H9 . 107.7
C8 C9 H9 . 107.7
C11 C10 C9 . 113.86(17)
C11 C10 H10A . 108.8
C9 C10 H10A . 108.8
C11 C10 H10B . 108.8
C9 C10 H10B . 108.8
H10A C10 H10B . 107.7
C10 C11 H11A . 109.5
C10 C11 H11B . 109.5
H11A C11 H11B . 109.5
C10 C11 H11C . 109.5
H11A C11 H11C . 109.5
H11B C11 H11C . 109.5
O3 N3 O1 . 123.1(3)
O3 N3 O2 . 117.4(2)
O1 N3 O2 . 119.23(19)
H1O O4 H2O . 109.8(18)

loop_
_geom_bond_atom_site_label_1
_geom_bond_atom_site_label_2
_geom_bond_site_symmetry_2
_geom_bond_distance
N1 C7 . 1.4987(17)
N1 C6 . 1.5009(18)
N1 H1N . 0.94
N2 C1 3_666 1.4784(18)
N2 C9 . 1.4850(16)
N2 H2AN . 0.9000
N2 H2BN . 0.9000
C1 C2 . 1.5309(19)
C1 C6 . 1.5330(18)
C1 H1 . 0.9900
C2 C3 . 1.524(2)
C2 H2A . 0.9800
C2 H2B . 0.9800
C3 C4 . 1.524(2)
C3 H3A . 0.9800
C3 H3B . 0.9800
C4 C5 . 1.525(2)
C4 H4A . 0.9800
C4 H4B . 0.9800
C5 C6 . 1.529(2)
C5 H5A . 0.9800
C5 H5B . 0.9800
C6 H6 . 0.9900
C7 C8 . 1.517(2)
C7 H7A . 0.9800
C7 H7B . 0.9800
C8 C9 . 1.531(2)
C8 H8A . 0.9800
C8 H8B . 0.9800
C9 C10 . 1.520(2)
C9 H9 . 0.9900
C10 C11 . 1.517(3)
C10 H10A . 0.9800
C10 H10B . 0.9800
C11 H11A . 0.9700
C11 H11B . 0.9700
C11 H11C . 0.9700
N3 O3 . 1.204(3)
N3 O1 . 1.229(3)
N3 O2 . 1.241(2)
O4 H1O . 0.937(10)
O4 H2O . 0.941(9)

loop_
_geom_hbond_atom_site_label_D
_geom_hbond_atom_site_label_H
_geom_hbond_atom_site_label_A
_geom_hbond_site_symmetry_A
_geom_hbond_distance_DH
_geom_hbond_distance_HA
_geom_hbond_distance_DA
_geom_hbond_angle_DHA
_geom_hbond_publ_flag
N2 H2AN N1 . 0.90 2.40 2.9703(18) 121 yes
N2 H2AN N1 3_666 0.90 2.41 2.8141(17) 107 y
N1 H1N O4 . 0.94 1.84 2.7493(19) 163 yes
N2 H2AN N1 . 0.90 2.40 2.9703(18) 121.4 yes
N2 H2BN O1 . 0.90 2.27 3.031(2) 141.7 yes
O4 H1O O1 . 0.937(10) 2.57(2) 3.169(3) 122(2) yes
O4 H1O O2 . 0.937(10) 1.836(10) 2.768(2) 174(2) yes
O4 H2O O2 4_575 0.941(9) 2.035(13) 2.914(2) 155(2) yes
O4 H2O O3 4_575 0.941(9) 2.314(19) 3.120(4) 144(2) yes

loop_
_geom_torsion_atom_site_label_1
_geom_torsion_atom_site_label_2
_geom_torsion_atom_site_label_3
_geom_torsion_atom_site_label_4
_geom_torsion_site_symmetry_1
_geom_torsion
N2 C1 C2 C3 3_666 179.62(12)
C6 C1 C2 C3 . 56.43(16)
C1 C2 C3 C4 . -55.92(17)
C2 C3 C4 C5 . 55.43(18)
C3 C4 C5 C6 . -57.05(17)
C7 N1 C6 C5 . 64.03(15)
C7 N1 C6 C1 . -174.25(12)
C4 C5 C6 N1 . 178.64(11)
C4 C5 C6 C1 . 58.63(16)
N2 C1 C6 N1 3_666 54.91(14)
C2 C1 C6 N1 . -179.05(12)
N2 C1 C6 C5 3_666 176.50(11)
C2 C1 C6 C5 . -57.46(15)
C6 N1 C7 C8 . 174.85(12)
N1 C7 C8 C9 . -71.31(16)
C1 N2 C9 C10 3_666 -61.66(16)
C1 N2 C9 C8 3_666 172.72(11)
C7 C8 C9 N2 . 68.87(16)
C7 C8 C9 C10 . -55.60(17)
N2 C9 C10 C11 . 174.71(16)
C8 C9 C10 C11 . -61.8(2)

_cod_database_fobs_code 2242964
